data_7046988
loop_
_publ_author_name
'Haider, Wasim'
'Huch, Volker'
'Sch\"afer, Andr\'e'

_publ_section_title
;
 Lewis base complexes of sila[2]aluminocenophanes.
;
_journal_issue 31
_journal_name_full 'Dalton transactions (Cambridge, England : 2003)'
_journal_page_first 10425
_journal_page_last 10428
_journal_paper_doi 10.1039/c8dt02491j
_journal_volume 47
_journal_year 2018
_chemical_formula_moiety 'C25 H40 Al Cl N2 Si2'
_chemical_formula_sum 'C25 H40 Al Cl N2 Si2'
_chemical_formula_weight 487.20
_chemical_properties_physical Air-sensitive,Moisture-sensitive
_space_group_crystal_system monoclinic
_space_group_IT_number 14
_space_group_name_Hall '-P 2ybc'
_space_group_name_H-M_alt 'P 1 21/c 1'
_symmetry_space_group_name_Hall '-P 2ybc'
_symmetry_space_group_name_H-M 'P 1 21/c 1'
_atom_sites_solution_hydrogens mixed
_audit_creation_method SHELXL-2014/6
_audit_update_record
;
2018-06-14 deposited with the CCDC.
2018-06-28 downloaded from the CCDC.
;
_cell_angle_alpha 90
_cell_angle_beta 97.939(6)
_cell_angle_gamma 90
_cell_formula_units_Z 4
_cell_length_a 9.7469(17)
_cell_length_b 20.074(4)
_cell_length_c 14.418(3)
_cell_measurement_reflns_used 2696
_cell_measurement_temperature 102(2)
_cell_measurement_theta_max 22.99
_cell_measurement_theta_min 2.34
_cell_volume 2794.0(9)
_computing_cell_refinement 'Bruker SAINT'
_computing_data_collection 'Bruker APEX2'
_computing_data_reduction 'Bruker SAINT'
_computing_molecular_graphics 'Bruker SHELXTL'
_computing_publication_material 'Bruker SHELXTL'
_computing_structure_refinement 'SHELXL-2014/6 (Sheldrick, 2014)'
_computing_structure_solution 'SHELXS-97 (Sheldrick 2008)'
_diffrn_ambient_temperature 102(2)
_diffrn_measured_fraction_theta_full 1.000
_diffrn_measured_fraction_theta_max 0.999
_diffrn_measurement_device_type 'Bruker APEX-II CCD'
_diffrn_measurement_method '\f and \w scans'
_diffrn_radiation_type MoK\a
_diffrn_radiation_wavelength 0.71073
_diffrn_reflns_av_R_equivalents 0.0821
_diffrn_reflns_av_unetI/netI 0.0908
_diffrn_reflns_Laue_measured_fraction_full 1.000
_diffrn_reflns_Laue_measured_fraction_max 0.999
_diffrn_reflns_limit_h_max 12
_diffrn_reflns_limit_h_min -12
_diffrn_reflns_limit_k_max 24
_diffrn_reflns_limit_k_min -25
_diffrn_reflns_limit_l_max 18
_diffrn_reflns_limit_l_min -18
_diffrn_reflns_number 23827
_diffrn_reflns_point_group_measured_fraction_full 1.000
_diffrn_reflns_point_group_measured_fraction_max 0.999
_diffrn_reflns_theta_full 25.242
_diffrn_reflns_theta_max 26.777
_diffrn_reflns_theta_min 1.750
_exptl_absorpt_coefficient_mu 0.269
_exptl_absorpt_correction_T_max 0.7454
_exptl_absorpt_correction_T_min 0.6532
_exptl_absorpt_correction_type multi-scan
_exptl_absorpt_process_details
; 
 SADABS 2016/2: Krause, L., Herbst-Irmer, R., Sheldrick G.M. & Stalke D., 
 J. Appl. Cryst. 48 (2015) 3-10 
;
_exptl_crystal_colour colourless
_exptl_crystal_density_diffrn 1.158
_exptl_crystal_description needle
_exptl_crystal_F_000 1048
_exptl_crystal_recrystallization_method 'Re-crystallisation from solvent'
_exptl_crystal_size_max 0.587
_exptl_crystal_size_mid 0.086
_exptl_crystal_size_min 0.039
_refine_diff_density_max 0.559
_refine_diff_density_min -0.349
_refine_diff_density_rms 0.079
_refine_ls_extinction_method none
_refine_ls_goodness_of_fit_ref 1.032
_refine_ls_hydrogen_treatment mixed
_refine_ls_matrix_type full
_refine_ls_number_parameters 293
_refine_ls_number_reflns 5967
_refine_ls_number_restraints 0
_refine_ls_restrained_S_all 1.032
_refine_ls_R_factor_all 0.1077
_refine_ls_R_factor_gt 0.0585
_refine_ls_shift/su_max 0.011
_refine_ls_shift/su_mean 0.000
_refine_ls_structure_factor_coef Fsqd
_refine_ls_weighting_details 'w=1/[\s^2^(Fo^2^)+(0.0585P)^2^+1.6771P] where P=(Fo^2^+2Fc^2^)/3'
_refine_ls_weighting_scheme calc
_refine_ls_wR_factor_gt 0.1261
_refine_ls_wR_factor_ref 0.1451
_reflns_Friedel_coverage 0.000
_reflns_number_gt 3845
_reflns_number_total 5967
_reflns_threshold_expression 'I > 2\s(I)'
_cod_data_source_file c8dt02491j2.cif
_cod_data_source_block sh3929a
_cod_depositor_comments 'Adding full bibliography for 7046987--7046991.cif.'
_cod_database_code 7046988
_shelx_space_group_comment
; 
The symmetry employed for this shelxl refinement is uniquely defined 
by the following loop, which should always be used as a source of 
symmetry information in preference to the above space-group names. 
They are only intended as comments. 
;
_shelx_estimated_absorpt_t_min 0.858
_shelx_estimated_absorpt_t_max 0.990
_shelxl_version_number 2014/6

loop_
_space_group_symop_operation_xyz
'x, y, z'
'-x, y+1/2, -z+1/2'
'-x, -y, -z'
'x, -y-1/2, z-1/2'

loop_
_atom_site_label
_atom_site_type_symbol
_atom_site_fract_x
_atom_site_fract_y
_atom_site_fract_z
_atom_site_U_iso_or_equiv
_atom_site_adp_type
_atom_site_occupancy
_atom_site_site_symmetry_order
_atom_site_calc_flag
_atom_site_refinement_flags_posn
_atom_site_refinement_flags_adp
Al1 Al 0.37625(10) 0.21369(5) 0.79843(6) 0.0138(2) Uani 1 1 d . .
Si1 Si 0.69763(10) 0.25212(5) 0.81658(6) 0.0232(2) Uani 1 1 d . .
Si2 Si 0.60387(11) 0.35016(5) 0.74491(6) 0.0231(2) Uani 1 1 d . .
Cl1 Cl 0.36646(8) 0.25116(4) 0.93893(5) 0.01874(19) Uani 1 1 d . .
N1 N 0.1837(3) 0.09874(13) 0.83893(16) 0.0143(6) Uani 1 1 d . .
N2 N 0.1614(3) 0.11941(13) 0.69119(16) 0.0143(6) Uani 1 1 d . .
C1 C 0.2372(3) 0.13639(15) 0.7746(2) 0.0152(7) Uani 1 1 d . .
C2 C 0.0617(3) 0.07224(17) 0.7043(2) 0.0202(7) Uani 1 1 d . .
C3 C 0.0752(3) 0.05946(16) 0.7972(2) 0.0188(7) Uani 1 1 d . .
C4 C 0.2452(4) 0.09640(17) 0.9390(2) 0.0230(8) Uani 1 1 d . .
H4 H 0.3244 0.1285 0.9462 0.028 Uiso 1 1 calc R U
C5 C 0.1434(4) 0.1213(2) 1.0025(2) 0.0395(11) Uani 1 1 d . .
H5A H 0.1081 0.1652 0.9809 0.059 Uiso 1 1 calc R U
H5B H 0.1906 0.1249 1.0668 0.059 Uiso 1 1 calc R U
H5C H 0.0660 0.0899 1.0005 0.059 Uiso 1 1 calc R U
C6 C 0.3061(4) 0.02840(19) 0.9653(3) 0.0391(10) Uani 1 1 d . .
H6A H 0.2310 -0.0038 0.9671 0.059 Uiso 1 1 calc R U
H6B H 0.3622 0.0308 1.0271 0.059 Uiso 1 1 calc R U
H6C H 0.3644 0.0143 0.9187 0.059 Uiso 1 1 calc R U
C7 C -0.0118(4) 0.0135(2) 0.8467(2) 0.0361(10) Uani 1 1 d . .
H7A H -0.0789 -0.0093 0.8006 0.054 Uiso 1 1 calc R U
H7B H -0.0612 0.0393 0.8894 0.054 Uiso 1 1 calc R U
H7C H 0.0479 -0.0195 0.8825 0.054 Uiso 1 1 calc R U
C8 C -0.0454(4) 0.0447(2) 0.6302(2) 0.0381(10) Uani 1 1 d . .
H8A H -0.0001 0.0259 0.5795 0.057 Uiso 1 1 calc R U
H8B H -0.1086 0.0804 0.6054 0.057 Uiso 1 1 calc R U
H8C H -0.0978 0.0097 0.6572 0.057 Uiso 1 1 calc R U
C9 C 0.1964(3) 0.14239(16) 0.59902(19) 0.0165(7) Uani 1 1 d . .
H9 H 0.2729 0.1757 0.6126 0.020 Uiso 1 1 calc R U
C10 C 0.0766(4) 0.17807(18) 0.5417(2) 0.0256(8) Uani 1 1 d . .
H10A H 0.1092 0.2000 0.4880 0.038 Uiso 1 1 calc R U
H10B H 0.0390 0.2116 0.5807 0.038 Uiso 1 1 calc R U
H10C H 0.0042 0.1458 0.5193 0.038 Uiso 1 1 calc R U
C11 C 0.2528(4) 0.08550(16) 0.5460(2) 0.0230(8) Uani 1 1 d . .
H11A H 0.1778 0.0543 0.5245 0.035 Uiso 1 1 calc R U
H11B H 0.3256 0.0622 0.5874 0.035 Uiso 1 1 calc R U
H11C H 0.2915 0.1033 0.4918 0.035 Uiso 1 1 calc R U
C12 C 0.5692(3) 0.18224(16) 0.7890(2) 0.0186(7) Uani 1 1 d . .
C13 C 0.5631(3) 0.15610(17) 0.6926(2) 0.0212(7) Uani 1 1 d . .
H13 H 0.5497 0.1823 0.6373 0.025 Uiso 1 1 calc R U
C14 C 0.5796(4) 0.08937(18) 0.6953(2) 0.0253(8) Uani 1 1 d . .
H14 H 0.5788 0.0612 0.6422 0.030 Uiso 1 1 calc R U
C15 C 0.5986(4) 0.06761(18) 0.7912(2) 0.0259(8) Uani 1 1 d . .
H15 H 0.6116 0.0229 0.8124 0.031 Uiso 1 1 calc R U
C16 C 0.5947(3) 0.12236(17) 0.8462(2) 0.0217(8) Uani 1 1 d . .
H16 H 0.6070 0.1218 0.9127 0.026 Uiso 1 1 calc R U
C17 C 0.8642(4) 0.2266(2) 0.7757(3) 0.0433(11) Uani 1 1 d . .
H17A H 0.8883 0.1812 0.7974 0.065 Uiso 1 1 calc R U
H17B H 0.9381 0.2573 0.8011 0.065 Uiso 1 1 calc R U
H17C H 0.8534 0.2278 0.7071 0.065 Uiso 1 1 calc R U
C18 C 0.7347(4) 0.2664(2) 0.9450(3) 0.0373(10) Uani 1 1 d . .
H18A H 0.7955 0.3052 0.9574 0.056 Uiso 1 1 calc R U
H18B H 0.7805 0.2270 0.9753 0.056 Uiso 1 1 calc R U
H18C H 0.6477 0.2745 0.9701 0.056 Uiso 1 1 calc R U
C19 C 0.4157(4) 0.34640(16) 0.7477(2) 0.0198(7) Uani 1 1 d . .
C20 C 0.3253(4) 0.29174(16) 0.7084(2) 0.0189(7) Uani 1 1 d . .
H20 H 0.341(3) 0.2722(16) 0.647(2) 0.023 Uiso 1 1 d . U
C21 C 0.1853(4) 0.30870(17) 0.7266(2) 0.0228(8) Uani 1 1 d . .
H21 H 0.1032 0.2845 0.7051 0.027 Uiso 1 1 calc R U
C22 C 0.1931(4) 0.36491(17) 0.7793(2) 0.0252(8) Uani 1 1 d . .
H22 H 0.1177 0.3854 0.8036 0.030 Uiso 1 1 calc R U
C23 C 0.3323(4) 0.38821(16) 0.7926(2) 0.0241(8) Uani 1 1 d . .
H23 H 0.3637 0.4269 0.8272 0.029 Uiso 1 1 calc R U
C24 C 0.6793(4) 0.4257(2) 0.8096(3) 0.0397(10) Uani 1 1 d . .
H24A H 0.7788 0.4280 0.8057 0.060 Uiso 1 1 calc R U
H24B H 0.6650 0.4227 0.8754 0.060 Uiso 1 1 calc R U
H24C H 0.6336 0.4657 0.7815 0.060 Uiso 1 1 calc R U
C25 C 0.6358(4) 0.3556(2) 0.6194(2) 0.0365(10) Uani 1 1 d . .
H25A H 0.5968 0.3163 0.5852 0.055 Uiso 1 1 calc R U
H25B H 0.7357 0.3576 0.6171 0.055 Uiso 1 1 calc R U
H25C H 0.5916 0.3959 0.5907 0.055 Uiso 1 1 calc R U

loop_
_atom_site_aniso_label
_atom_site_aniso_U_11
_atom_site_aniso_U_22
_atom_site_aniso_U_33
_atom_site_aniso_U_23
_atom_site_aniso_U_13
_atom_site_aniso_U_12
Al1 0.0191(5) 0.0145(5) 0.0083(4) 0.0007(4) 0.0035(4) -0.0018(4)
Si1 0.0213(5) 0.0263(6) 0.0228(5) 0.0001(4) 0.0059(4) -0.0069(4)
Si2 0.0342(6) 0.0196(5) 0.0170(5) -0.0020(4) 0.0083(4) -0.0103(4)
Cl1 0.0302(5) 0.0176(4) 0.0090(3) -0.0013(3) 0.0045(3) -0.0015(4)
N1 0.0208(15) 0.0142(13) 0.0082(12) 0.0013(10) 0.0036(10) -0.0044(11)
N2 0.0178(15) 0.0164(14) 0.0091(12) 0.0001(10) 0.0026(10) -0.0039(11)
C1 0.0184(17) 0.0146(17) 0.0126(15) -0.0010(12) 0.0017(12) -0.0004(13)
C2 0.0236(19) 0.0211(18) 0.0154(16) -0.0015(14) 0.0006(13) -0.0062(15)
C3 0.0232(19) 0.0170(17) 0.0173(16) -0.0012(13) 0.0069(14) -0.0075(14)
C4 0.036(2) 0.0246(19) 0.0074(14) -0.0002(14) 0.0011(14) -0.0085(16)
C5 0.068(3) 0.036(2) 0.0182(18) -0.0099(17) 0.0217(19) -0.024(2)
C6 0.046(3) 0.034(2) 0.033(2) 0.0159(18) -0.0085(19) -0.0054(19)
C7 0.045(3) 0.042(2) 0.0210(18) 0.0042(17) 0.0059(17) -0.026(2)
C8 0.044(3) 0.048(3) 0.0208(18) 0.0001(18) -0.0033(17) -0.029(2)
C9 0.0247(18) 0.0178(17) 0.0072(14) 0.0012(13) 0.0033(13) -0.0033(14)
C10 0.032(2) 0.027(2) 0.0171(16) 0.0054(15) 0.0006(14) 0.0011(16)
C11 0.035(2) 0.0222(19) 0.0123(15) -0.0001(14) 0.0043(14) -0.0002(16)
C12 0.0204(18) 0.0227(18) 0.0140(15) 0.0023(14) 0.0075(13) -0.0009(14)
C13 0.0228(19) 0.028(2) 0.0135(15) 0.0032(14) 0.0065(13) -0.0005(15)
C14 0.029(2) 0.029(2) 0.0187(17) -0.0052(15) 0.0063(15) 0.0024(16)
C15 0.032(2) 0.0196(18) 0.0251(18) 0.0018(15) 0.0019(15) 0.0018(16)
C16 0.0209(19) 0.028(2) 0.0161(16) 0.0031(15) 0.0027(14) -0.0021(15)
C17 0.027(2) 0.046(3) 0.061(3) 0.003(2) 0.017(2) -0.0025(19)
C18 0.032(2) 0.045(3) 0.031(2) 0.0007(18) -0.0047(17) -0.0140(19)
C19 0.034(2) 0.0164(17) 0.0096(14) 0.0009(13) 0.0046(13) -0.0043(15)
C20 0.031(2) 0.0129(17) 0.0139(16) -0.0001(13) 0.0060(14) -0.0003(14)
C21 0.029(2) 0.0224(19) 0.0171(16) 0.0100(14) 0.0027(14) 0.0036(15)
C22 0.037(2) 0.0205(19) 0.0202(17) 0.0085(14) 0.0123(15) 0.0087(16)
C23 0.043(2) 0.0154(18) 0.0149(16) 0.0032(14) 0.0092(15) 0.0004(16)
C24 0.048(3) 0.033(2) 0.039(2) -0.0104(18) 0.0092(19) -0.016(2)
C25 0.052(3) 0.034(2) 0.027(2) -0.0016(18) 0.0177(18) -0.010(2)

loop_
_atom_type_symbol
_atom_type_description
_atom_type_scat_dispersion_real
_atom_type_scat_dispersion_imag
_atom_type_scat_source
C C 0.0033 0.0016 'International Tables Vol C Tables 4.2.6.8 and 6.1.1.4'
H H 0.0000 0.0000 'International Tables Vol C Tables 4.2.6.8 and 6.1.1.4'
N N 0.0061 0.0033 'International Tables Vol C Tables 4.2.6.8 and 6.1.1.4'
Al Al 0.0645 0.0514 'International Tables Vol C Tables 4.2.6.8 and 6.1.1.4'
Si Si 0.0817 0.0704 'International Tables Vol C Tables 4.2.6.8 and 6.1.1.4'
Cl Cl 0.1484 0.1585 'International Tables Vol C Tables 4.2.6.8 and 6.1.1.4'

loop_
_geom_angle_atom_site_label_1
_geom_angle_atom_site_label_2
_geom_angle_atom_site_label_3
_geom_angle
C12 Al1 C20 110.16(14)
C12 Al1 C1 110.68(13)
C20 Al1 C1 111.94(13)
C12 Al1 Cl1 109.53(10)
C20 Al1 Cl1 106.70(10)
C1 Al1 Cl1 107.69(9)
C18 Si1 C17 107.33(19)
C18 Si1 C12 110.92(16)
C17 Si1 C12 107.97(17)
C18 Si1 Si2 108.64(14)
C17 Si1 Si2 113.10(14)
C12 Si1 Si2 108.90(11)
C19 Si2 C24 110.22(17)
C19 Si2 C25 108.73(17)
C24 Si2 C25 108.99(18)
C19 Si2 Si1 106.51(11)
C24 Si2 Si1 110.87(14)
C25 Si2 Si1 111.48(14)
C1 N1 C3 111.2(2)
C1 N1 C4 122.8(3)
C3 N1 C4 125.7(2)
C1 N2 C2 110.8(2)
C1 N2 C9 123.0(3)
C2 N2 C9 125.7(2)
N1 C1 N2 104.5(3)
N1 C1 Al1 127.8(2)
N2 C1 Al1 126.9(2)
C3 C2 N2 106.9(3)
C3 C2 C8 126.9(3)
N2 C2 C8 126.1(3)
C2 C3 N1 106.6(3)
C2 C3 C7 127.2(3)
N1 C3 C7 126.2(3)
N1 C4 C6 111.3(3)
N1 C4 C5 111.4(3)
C6 C4 C5 114.2(3)
N1 C4 H4 106.5
C6 C4 H4 106.5
C5 C4 H4 106.5
C4 C5 H5A 109.5
C4 C5 H5B 109.5
H5A C5 H5B 109.5
C4 C5 H5C 109.5
H5A C5 H5C 109.5
H5B C5 H5C 109.5
C4 C6 H6A 109.5
C4 C6 H6B 109.5
H6A C6 H6B 109.5
C4 C6 H6C 109.5
H6A C6 H6C 109.5
H6B C6 H6C 109.5
C3 C7 H7A 109.5
C3 C7 H7B 109.5
H7A C7 H7B 109.5
C3 C7 H7C 109.5
H7A C7 H7C 109.5
H7B C7 H7C 109.5
C2 C8 H8A 109.5
C2 C8 H8B 109.5
H8A C8 H8B 109.5
C2 C8 H8C 109.5
H8A C8 H8C 109.5
H8B C8 H8C 109.5
N2 C9 C10 112.2(3)
N2 C9 C11 111.1(2)
C10 C9 C11 112.7(3)
N2 C9 H9 106.8
C10 C9 H9 106.8
C11 C9 H9 106.8
C9 C10 H10A 109.5
C9 C10 H10B 109.5
H10A C10 H10B 109.5
C9 C10 H10C 109.5
H10A C10 H10C 109.5
H10B C10 H10C 109.5
C9 C11 H11A 109.5
C9 C11 H11B 109.5
H11A C11 H11B 109.5
C9 C11 H11C 109.5
H11A C11 H11C 109.5
H11B C11 H11C 109.5
C16 C12 C13 102.7(3)
C16 C12 Si1 115.9(2)
C13 C12 Si1 113.7(2)
C16 C12 Al1 108.0(2)
C13 C12 Al1 105.0(2)
Si1 C12 Al1 110.65(16)
C14 C13 C12 109.7(3)
C14 C13 H13 125.2
C12 C13 H13 125.2
C13 C14 C15 109.1(3)
C13 C14 H14 125.4
C15 C14 H14 125.4
C16 C15 C14 107.8(3)
C16 C15 H15 126.1
C14 C15 H15 126.1
C15 C16 C12 110.6(3)
C15 C16 H16 124.7
C12 C16 H16 124.7
Si1 C17 H17A 109.5
Si1 C17 H17B 109.5
H17A C17 H17B 109.5
Si1 C17 H17C 109.5
H17A C17 H17C 109.5
H17B C17 H17C 109.5
Si1 C18 H18A 109.5
Si1 C18 H18B 109.5
H18A C18 H18B 109.5
Si1 C18 H18C 109.5
H18A C18 H18C 109.5
H18B C18 H18C 109.5
C23 C19 C20 105.8(3)
C23 C19 Si2 129.4(3)
C20 C19 Si2 124.6(2)
C21 C20 C19 106.3(3)
C21 C20 Al1 102.4(2)
C19 C20 Al1 104.2(2)
C21 C20 H20 120.6(19)
C19 C20 H20 118.5(19)
Al1 C20 H20 102.1(19)
C22 C21 C20 108.2(3)
C22 C21 H21 125.9
C20 C21 H21 125.9
C21 C22 C23 109.1(3)
C21 C22 H22 125.5
C23 C22 H22 125.5
C19 C23 C22 110.3(3)
C19 C23 H23 124.8
C22 C23 H23 124.8
Si2 C24 H24A 109.5
Si2 C24 H24B 109.5
H24A C24 H24B 109.5
Si2 C24 H24C 109.5
H24A C24 H24C 109.5
H24B C24 H24C 109.5
Si2 C25 H25A 109.5
Si2 C25 H25B 109.5
H25A C25 H25B 109.5
Si2 C25 H25C 109.5
H25A C25 H25C 109.5
H25B C25 H25C 109.5

loop_
_geom_bond_atom_site_label_1
_geom_bond_atom_site_label_2
_geom_bond_distance
Al1 C12 2.006(3)
Al1 C20 2.052(3)
Al1 C1 2.058(3)
Al1 Cl1 2.1753(12)
Si1 C18 1.859(4)
Si1 C17 1.874(4)
Si1 C12 1.886(3)
Si1 Si2 2.3485(15)
Si2 C19 1.841(4)
Si2 C24 1.876(4)
Si2 C25 1.881(3)
N1 C1 1.356(4)
N1 C3 1.388(4)
N1 C4 1.484(4)
N2 C1 1.365(4)
N2 C2 1.388(4)
N2 C9 1.490(4)
C2 C3 1.353(4)
C2 C8 1.493(4)
C3 C7 1.499(4)
C4 C6 1.516(5)
C4 C5 1.525(5)
C4 H4 1.0000
C5 H5A 0.9800
C5 H5B 0.9800
C5 H5C 0.9800
C6 H6A 0.9800
C6 H6B 0.9800
C6 H6C 0.9800
C7 H7A 0.9800
C7 H7B 0.9800
C7 H7C 0.9800
C8 H8A 0.9800
C8 H8B 0.9800
C8 H8C 0.9800
C9 C10 1.514(4)
C9 C11 1.519(4)
C9 H9 1.0000
C10 H10A 0.9800
C10 H10B 0.9800
C10 H10C 0.9800
C11 H11A 0.9800
C11 H11B 0.9800
C11 H11C 0.9800
C12 C16 1.460(4)
C12 C13 1.478(4)
C13 C14 1.349(5)
C13 H13 0.9500
C14 C15 1.438(5)
C14 H14 0.9500
C15 C16 1.359(5)
C15 H15 0.9500
C16 H16 0.9500
C17 H17A 0.9800
C17 H17B 0.9800
C17 H17C 0.9800
C18 H18A 0.9800
C18 H18B 0.9800
C18 H18C 0.9800
C19 C23 1.390(4)
C19 C20 1.471(4)
C20 C21 1.464(5)
C20 H20 1.00(3)
C21 C22 1.357(5)
C21 H21 0.9500
C22 C23 1.422(5)
C22 H22 0.9500
C23 H23 0.9500
C24 H24A 0.9800
C24 H24B 0.9800
C24 H24C 0.9800
C25 H25A 0.9800
C25 H25B 0.9800
C25 H25C 0.9800
